data_4344511
loop_
_publ_author_name
'Boldrini, P.'
'Brown, I.'
'Vekris, J.E.'
'Ireland, P.R.'
'Gillespie, R.J.'
'Slim, D.R.'
'Luk, W.C.'

_publ_section_title
;
 Preparation and crystal structures of ditellurium octaselenium
 bis(hexafluoroarsenate)-sulfur dioxide, Te2 Se8 (As F6)2 S O2, and
 tetratellurium hexaselenium bis(hexafluoroarsenate), Te3.7 Se6.3 (As F6)2
;
_journal_name_full 'Inorganic Chemistry'
_journal_page_first 765
_journal_page_last 770
_journal_volume 15
_journal_year 1976
_chemical_formula_sum 'As2 F12 Se6.22 Te3.66'
_chemical_name_systematic 'Te3.66 Se6.22 (As F6)2'
_space_group_IT_number 60
_symmetry_space_group_name_Hall '-P 2n 2ab'
_symmetry_space_group_name_H-M 'P b c n'
_cell_angle_alpha 90
_cell_angle_beta 90
_cell_angle_gamma 90
_cell_formula_units_Z 4
_cell_length_a 14.84
_cell_length_b 10.828
_cell_length_c 13.345
_cell_volume 2144.375
_citation_journal_id_ASTM INOCAJ
_cod_data_source_file Boldrini_INOCAJ_1976_1996.cif
_cod_data_source_block As2F12Se6.22Te3.66
_cod_database_code 4344511

loop_
_symmetry_equiv_pos_as_xyz
x,y,z
-x+1/2,-y+1/2,z+1/2
x+1/2,-y+1/2,-z
-x,y,-z+1/2
-x,-y,-z
x-1/2,y-1/2,-z-1/2
-x-1/2,y-1/2,z
x,-y,z-1/2

loop_
_atom_site_label
_atom_site_type_symbol
_atom_site_fract_x
_atom_site_fract_y
_atom_site_fract_z
_atom_site_occupancy
_atom_site_U_iso_or_equiv
Se3 Se -0.3331 0.1129 0.3166 1 0.0
As1 As+5 0.1681 0.0859 0.0174 1 0.0
F6 F-1 0.1965 0.0802 -0.1027 1 0.0
F2 F-1 0.1408 0.0976 0.1392 1 0.0
Se2 Se -0.462 -0.0624 0.1033 0.5 0.0
F3 F-1 0.1365 -0.0538 0.0219 1 0.0
F1 F-1 0.0675 0.1455 -0.0182 1 0.0
F5 F-1 0.273 0.0331 0.0512 1 0.0
Te3 Te 0.4251 0.2447 0.2018 0.33 0.0
Te1 Te 0.332 -0.1056 0.2298 1 0.0
Se1 Se+1 0.438 -0.2197 0.3612 1 0.0
F4 F-1 0.2048 0.2344 0.0244 1 0.0
Se4 Se -0.4258 0.2366 0.2951 0.61 0.0
Te2 Te -0.4268 -0.2362 0.1303 0.5 0.0
